data_7235564
loop_
_publ_author_name
'Ahmad, Imran'
'Pathak, Vinay'
'Vasudev, Prema G.'
'Maurya, Hardesh K.'
'Gupta, Atul'

_publ_section_title
;
 Borontribromide-mediated C--C bond formation in cyclic ketones: a
 transition metal free approach
;
_journal_issue 47
_journal_name_full 'RSC Advances'
_journal_page_first 24619
_journal_paper_doi 10.1039/c4ra01745e
_journal_volume 4
_journal_year 2014
_chemical_formula_moiety 'C34 H30 O3'
_chemical_formula_sum 'C34 H30 O3'
_chemical_formula_weight 486.58
_space_group_IT_number 2
_space_group_name_Hall '-P 1'
_space_group_name_H-M_alt 'P -1'
_symmetry_cell_setting triclinic
_symmetry_space_group_name_H-M 'P -1'
_atom_sites_solution_hydrogens geom
_atom_sites_solution_primary direct
_atom_sites_solution_secondary difmap
_audit_creation_method SHELXL-97
_cell_angle_alpha 74.756(4)
_cell_angle_beta 76.427(4)
_cell_angle_gamma 79.167(4)
_cell_formula_units_Z 2
_cell_length_a 9.9566(15)
_cell_length_b 10.2959(16)
_cell_length_c 13.2929(19)
_cell_measurement_temperature 293(2)
_cell_volume 1266.4(3)
_computing_cell_refinement 'BRUKER SMART'
_computing_data_collection 'BRUKER SMART'
_computing_data_reduction 'BRUKER SAINT'
_computing_structure_refinement 'SHELXL-97 (Sheldrick, 1997)'
_computing_structure_solution 'SHELXS-97 (Sheldrick, 1990)'
_diffrn_ambient_temperature 293(2)
_diffrn_measured_fraction_theta_full 0.991
_diffrn_measured_fraction_theta_max 0.991
_diffrn_measurement_device_type 'BRUKER AXS SMART APEX CCD with Mo source'
_diffrn_measurement_method 'phi and omega scans'
_diffrn_radiation_monochromator graphite
_diffrn_radiation_source 'fine-focus sealed tube'
_diffrn_radiation_type MoK\a
_diffrn_radiation_wavelength 0.71073
_diffrn_reflns_av_R_equivalents 0.0553
_diffrn_reflns_av_sigmaI/netI 0.1324
_diffrn_reflns_limit_h_max 13
_diffrn_reflns_limit_h_min -12
_diffrn_reflns_limit_k_max 11
_diffrn_reflns_limit_k_min -13
_diffrn_reflns_limit_l_max 11
_diffrn_reflns_limit_l_min -17
_diffrn_reflns_number 11707
_diffrn_reflns_theta_full 28.47
_diffrn_reflns_theta_max 28.47
_diffrn_reflns_theta_min 2.07
_exptl_absorpt_coefficient_mu 0.080
_exptl_crystal_colour Colourless
_exptl_crystal_density_diffrn 1.276
_exptl_crystal_density_method 'not measured'
_exptl_crystal_description Rectangular
_exptl_crystal_F_000 516
_exptl_crystal_size_max 0.30
_exptl_crystal_size_mid 0.13
_exptl_crystal_size_min 0.02
_refine_diff_density_max 0.260
_refine_diff_density_min -0.268
_refine_diff_density_rms 0.056
_refine_ls_extinction_method none
_refine_ls_goodness_of_fit_ref 0.939
_refine_ls_hydrogen_treatment mixed
_refine_ls_matrix_type full
_refine_ls_number_parameters 430
_refine_ls_number_reflns 6347
_refine_ls_number_restraints 0
_refine_ls_restrained_S_all 0.939
_refine_ls_R_factor_all 0.1563
_refine_ls_R_factor_gt 0.0629
_refine_ls_shift/su_max 0.011
_refine_ls_shift/su_mean 0.001
_refine_ls_structure_factor_coef Fsqd
_refine_ls_weighting_details 'calc w=1/[\s^2^(Fo^2^)+(0.0650P)^2^+0.0000P] where P=(Fo^2^+2Fc^2^)/3'
_refine_ls_weighting_scheme calc
_refine_ls_wR_factor_gt 0.1163
_refine_ls_wR_factor_ref 0.1472
_reflns_number_gt 3239
_reflns_number_total 6347
_reflns_threshold_expression >2sigma(I)
_cod_data_source_file c4ra01745e2.cif
_cod_data_source_block 21
_cod_depositor_comments
;
The following automatic conversions were performed:

data item '_symmetry_cell_setting' value 'Triclinic' was changed to
'triclinic' in accordance with the
/home/saulius/struct/COD-crude-data/automatic-downloads/DataCite-retrospective/RSC/depositions/lib/dictionaries/cif_core.dic
dictionary named 'cif_core.dic' version 2.4.2 last updated on
2011-04-26.

Automatic conversion script
Id: cif_fix_values 6909 2019-04-08 15:41:33Z antanas 
;
_cod_original_sg_symbol_H-M P-1
_cod_database_code 7235564

loop_
_symmetry_equiv_pos_as_xyz
'x, y, z'
'-x, -y, -z'

loop_
_atom_site_label
_atom_site_type_symbol
_atom_site_fract_x
_atom_site_fract_y
_atom_site_fract_z
_atom_site_U_iso_or_equiv
_atom_site_adp_type
_atom_site_occupancy
_atom_site_symmetry_multiplicity
_atom_site_calc_flag
_atom_site_refinement_flags
H1 H 0.625(3) 0.533(2) 0.4518(19) 0.020(7) Uiso 1 1 d .
H2 H 0.584(2) 0.737(2) 0.5265(18) 0.017(6) Uiso 1 1 d .
H3 H 0.889(3) 0.357(2) 0.4476(18) 0.015(6) Uiso 1 1 d .
H4 H 0.750(2) 1.010(2) 0.1556(18) 0.020(6) Uiso 1 1 d .
H5 H 0.545(3) 0.838(3) 0.1585(18) 0.024(7) Uiso 1 1 d .
H6 H 0.861(2) 1.089(2) -0.0219(18) 0.016(6) Uiso 1 1 d .
H7 H 0.740(3) 0.306(2) 0.5039(18) 0.021(7) Uiso 1 1 d .
H8 H 0.494(3) 0.507(3) 0.337(2) 0.031(8) Uiso 1 1 d .
H9 H 0.894(3) 0.603(2) 0.3420(19) 0.028(7) Uiso 1 1 d .
H10 H 0.784(3) 0.285(3) 0.842(2) 0.026(7) Uiso 1 1 d .
H11 H 0.827(3) 0.501(3) 0.836(2) 0.035(8) Uiso 1 1 d .
H12 H 0.849(3) 0.668(3) 0.6794(19) 0.026(7) Uiso 1 1 d .
H14 H 0.724(3) 0.715(3) 0.0576(19) 0.025(7) Uiso 1 1 d .
H15 H 0.520(3) 0.999(3) 0.135(2) 0.028(7) Uiso 1 1 d .
H18 H 0.882(3) 0.760(2) 0.1977(18) 0.018(6) Uiso 1 1 d .
H17 H 0.956(3) 1.060(2) -0.1982(19) 0.025(7) Uiso 1 1 d .
H19 H 0.372(3) 0.862(2) 0.590(2) 0.028(7) Uiso 1 1 d .
H20 H 0.339(3) 1.045(3) 0.285(2) 0.033(8) Uiso 1 1 d .
H23 H 0.912(3) 0.411(3) 0.258(2) 0.033(8) Uiso 1 1 d .
H24 H 0.768(3) 0.230(3) 0.683(2) 0.034(8) Uiso 1 1 d .
H25 H 0.252(3) 1.022(3) 0.465(2) 0.037(8) Uiso 1 1 d .
H27 H 0.885(3) 0.340(3) 0.105(2) 0.050(9) Uiso 1 1 d .
H28 H 0.466(3) 0.437(3) 0.194(2) 0.040(8) Uiso 1 1 d .
H30 H 0.813(3) 0.699(3) -0.121(2) 0.034(8) Uiso 1 1 d .
O1 O 0.87820(17) 0.76102(16) 0.48131(13) 0.0219(4) Uani 1 1 d .
O2' O 0.93588(18) 0.85154(17) -0.27426(13) 0.0266(4) Uani 1 1 d .
O2 O 0.6654(2) 0.3382(2) 0.05004(14) 0.0342(5) Uani 1 1 d .
C1 C 0.8371(2) 0.6551(2) 0.48644(19) 0.0188(5) Uani 1 1 d .
C9 C 0.8237(2) 0.5457(2) 0.58721(18) 0.0170(5) Uani 1 1 d .
C8 C 0.8343(3) 0.5770(3) 0.68124(19) 0.0204(5) Uani 1 1 d .
C7 C 0.8221(3) 0.4774(3) 0.7750(2) 0.0242(6) Uani 1 1 d .
C6 C 0.7979(3) 0.3492(2) 0.7755(2) 0.0235(6) Uani 1 1 d .
C5 C 0.7881(3) 0.3180(3) 0.6822(2) 0.0224(6) Uani 1 1 d .
C10 C 0.8016(2) 0.4162(2) 0.58672(19) 0.0188(5) Uani 1 1 d .
C4 C 0.7915(3) 0.3829(2) 0.4860(2) 0.0208(5) Uani 1 1 d .
C3 C 0.7198(3) 0.5044(2) 0.41345(19) 0.0189(5) Uani 1 1 d .
C2 C 0.8009(3) 0.6277(2) 0.38878(19) 0.0180(5) Uani 1 1 d .
C1' C 0.7298(2) 0.7539(2) 0.32268(18) 0.0190(5) Uani 1 1 d .
C9' C 0.5913(2) 0.8198(2) 0.36753(19) 0.0189(5) Uani 1 1 d .
C8' C 0.5354(3) 0.8016(2) 0.47568(19) 0.0204(5) Uani 1 1 d .
C7' C 0.4100(3) 0.8744(2) 0.5132(2) 0.0240(6) Uani 1 1 d .
C6' C 0.3369(3) 0.9680(3) 0.4422(2) 0.0255(6) Uani 1 1 d .
C5' C 0.3887(3) 0.9847(3) 0.3340(2) 0.0255(6) Uani 1 1 d .
C10' C 0.5131(3) 0.9120(2) 0.29539(19) 0.0222(6) Uani 1 1 d .
C4' C 0.5664(3) 0.9217(3) 0.1784(2) 0.0260(6) Uani 1 1 d .
C3' C 0.7246(3) 0.9201(3) 0.14701(19) 0.0233(6) Uani 1 1 d .
C2' C 0.7917(3) 0.8025(2) 0.22311(19) 0.0207(5) Uani 1 1 d .
C11 C 0.7037(3) 0.4685(2) 0.31362(19) 0.0195(5) Uani 1 1 d .
C12 C 0.5742(3) 0.4754(3) 0.2914(2) 0.0239(6) Uani 1 1 d .
C13 C 0.5562(3) 0.4329(3) 0.2046(2) 0.0273(6) Uani 1 1 d .
C14 C 0.6711(3) 0.3842(3) 0.1377(2) 0.0248(6) Uani 1 1 d .
C15 C 0.8030(3) 0.3787(3) 0.1565(2) 0.0315(7) Uani 1 1 d .
C16 C 0.8188(3) 0.4204(3) 0.2433(2) 0.0285(6) Uani 1 1 d .
C17 C 0.5328(3) 0.3077(3) 0.0455(2) 0.0350(7) Uani 1 1 d .
H17A H 0.5404 0.2771 -0.0181 0.053 Uiso 1 1 calc R
H17B H 0.4655 0.3879 0.0452 0.053 Uiso 1 1 calc R
H17C H 0.5033 0.2378 0.1065 0.053 Uiso 1 1 calc R
C11' C 0.7803(3) 0.9075(2) 0.03324(19) 0.0212(6) Uani 1 1 d .
C12' C 0.8489(3) 1.0065(2) -0.0428(2) 0.0240(6) Uani 1 1 d .
C13' C 0.9044(3) 0.9910(3) -0.14651(19) 0.0224(6) Uani 1 1 d .
C14' C 0.8883(3) 0.8774(2) -0.17502(19) 0.0218(6) Uani 1 1 d .
C15' C 0.8185(3) 0.7773(3) -0.1001(2) 0.0263(6) Uani 1 1 d .
C16' C 0.7666(3) 0.7915(3) 0.0025(2) 0.0268(6) Uani 1 1 d .
C17' C 1.0191(3) 0.9432(3) -0.3513(2) 0.0335(7) Uani 1 1 d .
H17D H 1.0452 0.9137 -0.4168 0.050 Uiso 1 1 calc R
H17E H 1.1014 0.9454 -0.3263 0.050 Uiso 1 1 calc R
H17F H 0.9669 1.0324 -0.3628 0.050 Uiso 1 1 calc R

loop_
_atom_site_aniso_label
_atom_site_aniso_U_11
_atom_site_aniso_U_22
_atom_site_aniso_U_33
_atom_site_aniso_U_23
_atom_site_aniso_U_13
_atom_site_aniso_U_12
O1 0.0242(10) 0.0173(9) 0.0247(10) -0.0035(7) -0.0064(8) -0.0041(7)
O2' 0.0280(10) 0.0276(10) 0.0221(10) -0.0066(8) -0.0010(8) -0.0022(8)
O2 0.0287(11) 0.0505(13) 0.0315(11) -0.0181(9) -0.0105(8) -0.0067(9)
C1 0.0139(12) 0.0184(13) 0.0221(13) -0.0053(10) -0.0012(10) 0.0006(10)
C9 0.0159(13) 0.0165(12) 0.0169(13) -0.0025(9) -0.0032(10) 0.0002(9)
C8 0.0166(13) 0.0192(13) 0.0236(14) -0.0056(10) -0.0028(10) 0.0013(10)
C7 0.0241(14) 0.0277(14) 0.0183(14) -0.0058(11) -0.0046(11) 0.0040(11)
C6 0.0228(14) 0.0191(13) 0.0217(14) 0.0024(11) -0.0020(11) 0.0013(11)
C5 0.0219(14) 0.0178(13) 0.0254(14) -0.0027(10) -0.0043(11) -0.0010(10)
C10 0.0128(12) 0.0206(13) 0.0217(13) -0.0049(10) -0.0033(10) 0.0010(10)
C4 0.0203(14) 0.0172(13) 0.0267(14) -0.0060(10) -0.0073(11) -0.0018(10)
C3 0.0170(13) 0.0189(13) 0.0208(13) -0.0051(10) -0.0052(10) 0.0003(10)
C2 0.0164(13) 0.0182(12) 0.0190(13) -0.0041(9) -0.0041(10) -0.0007(9)
C1' 0.0212(13) 0.0184(12) 0.0182(13) -0.0046(10) -0.0059(10) -0.0017(10)
C9' 0.0183(13) 0.0173(12) 0.0219(13) -0.0049(10) -0.0050(10) -0.0028(10)
C8' 0.0203(14) 0.0191(13) 0.0216(14) -0.0044(10) -0.0044(11) -0.0019(10)
C7' 0.0211(14) 0.0215(13) 0.0315(16) -0.0097(11) -0.0025(11) -0.0058(11)
C6' 0.0176(14) 0.0205(14) 0.0395(17) -0.0128(11) -0.0018(12) -0.0014(11)
C5' 0.0228(14) 0.0193(13) 0.0339(16) -0.0047(11) -0.0093(12) 0.0009(11)
C10' 0.0196(14) 0.0229(13) 0.0251(14) -0.0055(10) -0.0072(11) -0.0018(10)
C4' 0.0285(15) 0.0242(14) 0.0225(14) -0.0008(11) -0.0105(11) 0.0042(11)
C3' 0.0281(15) 0.0205(13) 0.0212(14) -0.0007(10) -0.0085(11) -0.0040(11)
C2' 0.0174(14) 0.0216(13) 0.0230(14) -0.0048(10) -0.0069(11) 0.0007(10)
C11 0.0204(13) 0.0172(12) 0.0199(13) -0.0008(10) -0.0061(10) -0.0023(10)
C12 0.0149(13) 0.0326(15) 0.0205(14) -0.0054(11) -0.0011(11) 0.0022(11)
C13 0.0181(14) 0.0416(17) 0.0229(14) -0.0043(12) -0.0083(11) -0.0045(12)
C14 0.0269(15) 0.0264(14) 0.0243(14) -0.0066(11) -0.0094(11) -0.0047(11)
C15 0.0208(15) 0.0429(17) 0.0367(17) -0.0221(14) -0.0081(12) 0.0028(12)
C16 0.0187(15) 0.0361(16) 0.0360(16) -0.0177(13) -0.0087(12) 0.0011(11)
C17 0.0380(18) 0.0407(17) 0.0343(17) -0.0114(13) -0.0137(13) -0.0121(13)
C11' 0.0252(14) 0.0194(13) 0.0179(13) -0.0004(10) -0.0092(11) 0.0007(10)
C12' 0.0277(15) 0.0187(13) 0.0255(15) -0.0015(11) -0.0116(11) -0.0007(11)
C13' 0.0263(14) 0.0229(14) 0.0170(13) 0.0031(10) -0.0077(11) -0.0070(11)
C14' 0.0190(13) 0.0262(14) 0.0184(13) -0.0035(10) -0.0060(10) 0.0021(10)
C15' 0.0336(16) 0.0225(14) 0.0259(15) -0.0072(11) -0.0078(12) -0.0065(12)
C16' 0.0313(16) 0.0240(14) 0.0233(15) -0.0010(11) -0.0031(12) -0.0089(11)
C17' 0.0312(16) 0.0364(16) 0.0230(15) 0.0009(12) 0.0043(12) -0.0032(12)

loop_
_atom_type_symbol
_atom_type_description
_atom_type_scat_dispersion_real
_atom_type_scat_dispersion_imag
_atom_type_scat_source
C C 0.0033 0.0016 'International Tables Vol C Tables 4.2.6.8 and 6.1.1.4'
H H 0.0000 0.0000 'International Tables Vol C Tables 4.2.6.8 and 6.1.1.4'
O O 0.0106 0.0060 'International Tables Vol C Tables 4.2.6.8 and 6.1.1.4'

loop_
_geom_angle_atom_site_label_1
_geom_angle_atom_site_label_2
_geom_angle_atom_site_label_3
_geom_angle
C14' O2' C17' 117.8(2)
C14 O2 C17 116.4(2)
O1 C1 C9 121.5(2)
O1 C1 C2 120.6(2)
C9 C1 C2 117.9(2)
C10 C9 C8 121.0(2)
C10 C9 C1 120.6(2)
C8 C9 C1 118.4(2)
C7 C8 C9 119.3(2)
C6 C7 C8 120.1(2)
C7 C6 C5 120.5(2)
C6 C5 C10 120.3(2)
C9 C10 C5 118.8(2)
C9 C10 C4 120.8(2)
C5 C10 C4 120.4(2)
C10 C4 C3 111.7(2)
C11 C3 C4 111.6(2)
C11 C3 C2 112.6(2)
C4 C3 C2 109.4(2)
C1' C2 C1 112.5(2)
C1' C2 C3 111.82(19)
C1 C2 C3 114.32(19)
C2' C1' C9' 120.3(2)
C2' C1' C2 119.2(2)
C9' C1' C2 120.4(2)
C8' C9' C10' 118.0(2)
C8' C9' C1' 124.2(2)
C10' C9' C1' 117.8(2)
C7' C8' C9' 121.6(2)
C8' C7' C6' 120.0(2)
C5' C6' C7' 119.3(3)
C10' C5' C6' 121.3(2)
C5' C10' C9' 119.8(2)
C5' C10' C4' 122.1(2)
C9' C10' C4' 118.0(2)
C10' C4' C3' 112.5(2)
C11' C3' C2' 110.4(2)
C11' C3' C4' 112.1(2)
C2' C3' C4' 108.2(2)
C1' C2' C3' 123.6(2)
C12 C11 C16 117.1(2)
C12 C11 C3 121.1(2)
C16 C11 C3 121.7(2)
C11 C12 C13 122.1(3)
C14 C13 C12 119.5(2)
C13 C14 O2 124.4(2)
C13 C14 C15 119.8(3)
O2 C14 C15 115.8(2)
C16 C15 C14 119.9(3)
C15 C16 C11 121.5(3)
C12' C11' C16' 117.7(2)
C12' C11' C3' 122.2(2)
C16' C11' C3' 120.0(2)
C11' C12' C13' 121.5(2)
C14' C13' C12' 119.7(2)
C13' C14' O2' 125.2(2)
C13' C14' C15' 119.7(2)
O2' C14' C15' 115.1(2)
C16' C15' C14' 120.5(2)
C15' C16' C11' 120.9(2)

loop_
_geom_bond_atom_site_label_1
_geom_bond_atom_site_label_2
_geom_bond_distance
O1 C1 1.215(3)
O2' C14' 1.371(3)
O2' C17' 1.418(3)
O2 C14 1.384(3)
O2 C17 1.431(3)
C1 C9 1.503(3)
C1 C2 1.531(3)
C9 C10 1.393(3)
C9 C8 1.402(3)
C8 C7 1.387(3)
C7 C6 1.383(4)
C6 C5 1.390(4)
C5 C10 1.395(3)
C10 C4 1.497(3)
C4 C3 1.535(3)
C3 C11 1.518(3)
C3 C2 1.553(3)
C2 C1' 1.519(3)
C1' C2' 1.329(3)
C1' C9' 1.481(3)
C9' C8' 1.391(3)
C9' C10' 1.422(3)
C8' C7' 1.386(4)
C7' C6' 1.389(4)
C6' C5' 1.385(4)
C5' C10' 1.383(4)
C10' C4' 1.504(4)
C4' C3' 1.530(4)
C3' C11' 1.515(4)
C3' C2' 1.519(3)
C11 C12 1.374(3)
C11 C16 1.399(4)
C12 C13 1.395(4)
C13 C14 1.376(4)
C14 C15 1.381(4)
C15 C16 1.383(4)
C11' C12' 1.386(3)
C11' C16' 1.399(4)
C12' C13' 1.399(4)
C13' C14' 1.367(4)
C14' C15' 1.394(3)
C15' C16' 1.376(4)

loop_
_geom_torsion_atom_site_label_1
_geom_torsion_atom_site_label_2
_geom_torsion_atom_site_label_3
_geom_torsion_atom_site_label_4
_geom_torsion
O1 C1 C9 C10 -168.1(2)
C2 C1 C9 C10 10.4(3)
O1 C1 C9 C8 11.7(3)
C2 C1 C9 C8 -169.8(2)
C10 C9 C8 C7 -0.2(4)
C1 C9 C8 C7 180.0(2)
C9 C8 C7 C6 -0.8(4)
C8 C7 C6 C5 1.2(4)
C7 C6 C5 C10 -0.5(4)
C8 C9 C10 C5 0.9(4)
C1 C9 C10 C5 -179.3(2)
C8 C9 C10 C4 -179.5(2)
C1 C9 C10 C4 0.3(4)
C6 C5 C10 C9 -0.6(4)
C6 C5 C10 C4 179.9(3)
C9 C10 C4 C3 -35.1(3)
C5 C10 C4 C3 144.4(2)
C10 C4 C3 C11 -177.4(2)
C10 C4 C3 C2 57.2(3)
O1 C1 C2 C1' -38.1(3)
C9 C1 C2 C1' 143.4(2)
O1 C1 C2 C3 -167.1(2)
C9 C1 C2 C3 14.5(3)
C11 C3 C2 C1' 58.8(3)
C4 C3 C2 C1' -176.5(2)
C11 C3 C2 C1 -172.0(2)
C4 C3 C2 C1 -47.2(3)
C1 C2 C1' C2' 117.6(2)
C3 C2 C1' C2' -112.2(3)
C1 C2 C1' C9' -64.2(3)
C3 C2 C1' C9' 66.1(3)
C2' C1' C9' C8' -161.9(2)
C2 C1' C9' C8' 19.9(4)
C2' C1' C9' C10' 15.4(3)
C2 C1' C9' C10' -162.8(2)
C10' C9' C8' C7' -2.5(4)
C1' C9' C8' C7' 174.8(2)
C9' C8' C7' C6' 0.2(4)
C8' C7' C6' C5' 1.7(4)
C7' C6' C5' C10' -1.2(4)
C6' C5' C10' C9' -1.2(4)
C6' C5' C10' C4' 175.8(2)
C8' C9' C10' C5' 3.0(3)
C1' C9' C10' C5' -174.5(2)
C8' C9' C10' C4' -174.1(2)
C1' C9' C10' C4' 8.4(3)
C5' C10' C4' C3' 141.4(2)
C9' C10' C4' C3' -41.5(3)
C10' C4' C3' C11' 171.0(2)
C10' C4' C3' C2' 48.9(3)
C9' C1' C2' C3' -3.9(4)
C2 C1' C2' C3' 174.4(2)
C11' C3' C2' C1' -151.6(2)
C4' C3' C2' C1' -28.5(3)
C4 C3 C11 C12 118.7(3)
C2 C3 C11 C12 -117.9(3)
C4 C3 C11 C16 -58.0(3)
C2 C3 C11 C16 65.5(3)
C16 C11 C12 C13 1.9(4)
C3 C11 C12 C13 -174.9(2)
C11 C12 C13 C14 -1.0(4)
C12 C13 C14 O2 179.4(2)
C12 C13 C14 C15 -0.5(4)
C17 O2 C14 C13 -16.5(4)
C17 O2 C14 C15 163.4(2)
C13 C14 C15 C16 0.9(4)
O2 C14 C15 C16 -178.9(3)
C14 C15 C16 C11 0.0(4)
C12 C11 C16 C15 -1.4(4)
C3 C11 C16 C15 175.4(2)
C2' C3' C11' C12' -120.2(3)
C4' C3' C11' C12' 119.0(3)
C2' C3' C11' C16' 58.1(3)
C4' C3' C11' C16' -62.7(3)
C16' C11' C12' C13' -0.8(4)
C3' C11' C12' C13' 177.6(2)
C11' C12' C13' C14' 1.5(4)
C12' C13' C14' O2' 179.0(2)
C12' C13' C14' C15' -0.9(4)
C17' O2' C14' C13' 6.0(4)
C17' O2' C14' C15' -174.2(2)
C13' C14' C15' C16' -0.5(4)
O2' C14' C15' C16' 179.6(2)
C14' C15' C16' C11' 1.3(4)
C12' C11' C16' C15' -0.6(4)
C3' C11' C16' C15' -179.0(2)
